data_7129645
loop_
_publ_author_name
'Das, Sumit'
'Roy, Shantonu'
'Bhowmik, arup'
'Sarkar, Writhabrata'
'Mondal, Imtiaj'
'Mishra, Aniket'
'Saha, Shubhra Jyoti'
'Karmakar, Sudip'
'Deb, Indubhusan'

_publ_section_title
;
 A Radical-Radical Cross-Coupling Reaction of Xanthene with Sulfonyl
 Hydrazides: Facile Access to Xanthen-9-sulfone Derivatives
;
_journal_name_full 'Chemical Communications'
_journal_paper_doi 10.1039/D1CC07143B
_journal_year 2022
_chemical_formula_moiety 'C20 H16 O3 S'
_chemical_formula_sum 'C20 H16 O3 S'
_chemical_formula_weight 336.39
_chemical_name_systematic 9-tosyl-9H-xanthene
_space_group_crystal_system monoclinic
_space_group_IT_number 14
_space_group_name_Hall '-P 2ybc'
_space_group_name_H-M_alt 'P 1 21/c 1'
_atom_sites_solution_hydrogens geom
_atom_sites_solution_primary dual
_audit_creation_date 2020-12-30
_audit_creation_method
;
Olex2 1.3
(compiled 2020.02.04 svn.rd84adfe8 for OlexSys, GUI svn.r6032)
;
_audit_update_record
;
2021-10-28 deposited with the CCDC.	2022-02-01 downloaded from the CCDC.
;
_cell_angle_alpha 90
_cell_angle_beta 94.906(4)
_cell_angle_gamma 90
_cell_formula_units_Z 4
_cell_length_a 8.7563(10)
_cell_length_b 5.3376(7)
_cell_length_c 33.444(6)
_cell_measurement_reflns_used 9877
_cell_measurement_temperature 100.0
_cell_measurement_theta_max 66.43
_cell_measurement_theta_min 2.65
_cell_volume 1557.4(4)
_computing_cell_refinement 'SAINT V8.40A (Bruker, 2019)'
_computing_data_reduction 'SAINT V8.40A (Bruker, 2019)'
_computing_molecular_graphics 'Olex2 1.3 (Dolomanov et al., 2009)'
_computing_publication_material 'Olex2 1.3 (Dolomanov et al., 2009)'
_computing_structure_refinement 'SHELXL 2018/3 (Sheldrick, 2015)'
_computing_structure_solution 'SHELXT 2014/5 (Sheldrick, 2014)'
_diffrn_ambient_temperature 100.0
_diffrn_measured_fraction_theta_full 0.976
_diffrn_measured_fraction_theta_max 0.976
_diffrn_measurement_device_type 'Bruker APEX-II CCD'
_diffrn_measurement_method '\f and \w scans'
_diffrn_radiation_type CuK\a
_diffrn_radiation_wavelength 1.54178
_diffrn_reflns_av_R_equivalents 0.0447
_diffrn_reflns_av_unetI/netI 0.0285
_diffrn_reflns_Laue_measured_fraction_full 0.976
_diffrn_reflns_Laue_measured_fraction_max 0.976
_diffrn_reflns_limit_h_max 10
_diffrn_reflns_limit_h_min -10
_diffrn_reflns_limit_k_max 6
_diffrn_reflns_limit_k_min -5
_diffrn_reflns_limit_l_max 39
_diffrn_reflns_limit_l_min -39
_diffrn_reflns_number 21860
_diffrn_reflns_point_group_measured_fraction_full 0.976
_diffrn_reflns_point_group_measured_fraction_max 0.976
_diffrn_reflns_theta_full 66.530
_diffrn_reflns_theta_max 66.530
_diffrn_reflns_theta_min 2.652
_diffrn_source_current 1.2
_diffrn_source_power 0.06
_diffrn_source_voltage 50.0
_diffrn_standards_number 0
_exptl_absorpt_coefficient_mu 1.975
_exptl_absorpt_correction_T_max 0.7528
_exptl_absorpt_correction_T_min 0.4961
_exptl_absorpt_correction_type multi-scan
_exptl_absorpt_process_details
'SADABS-2016/2 (Bruker,2016/2) was used for absorption correction. wR2(int) was 0.1088 before and 0.0638 after correction. The Ratio of minimum to maximum transmission is 0.6590. The \l/2 correction factor is Not present.'
_exptl_crystal_colour 'metallic light colourless'
_exptl_crystal_colour_lustre metallic
_exptl_crystal_colour_modifier light
_exptl_crystal_colour_primary colourless
_exptl_crystal_density_diffrn 1.435
_exptl_crystal_description block
_exptl_crystal_F_000 704
_exptl_crystal_recrystallization_method 'Re-crystallisation from solvent: pet ether-chloroform'
_exptl_crystal_size_max 0.5
_exptl_crystal_size_mid 0.25
_exptl_crystal_size_min 0.2
_refine_diff_density_max 0.307
_refine_diff_density_min -0.395
_refine_diff_density_rms 0.099
_refine_ls_extinction_method none
_refine_ls_goodness_of_fit_ref 1.141
_refine_ls_hydrogen_treatment constr
_refine_ls_matrix_type full
_refine_ls_number_parameters 218
_refine_ls_number_reflns 2690
_refine_ls_number_restraints 0
_refine_ls_restrained_S_all 1.141
_refine_ls_R_factor_all 0.0402
_refine_ls_R_factor_gt 0.0400
_refine_ls_shift/su_max 0.002
_refine_ls_shift/su_mean 0.000
_refine_ls_structure_factor_coef Fsqd
_refine_ls_weighting_details 'w=1/[\s^2^(Fo^2^)+(0.0695P)^2^+0.7790P] where P=(Fo^2^+2Fc^2^)/3'
_refine_ls_weighting_scheme calc
_refine_ls_wR_factor_gt 0.1164
_refine_ls_wR_factor_ref 0.1166
_reflns_Friedel_coverage 0.000
_reflns_number_gt 2667
_reflns_number_total 2690
_reflns_threshold_expression 'I > 2\s(I)'
_cod_data_source_file d1cc07143b2.cif
_cod_data_source_block sd_47_0m_a
_cod_original_cell_volume 1557.3(4)
_cod_database_code 7129645
_shelx_shelxl_version_number 2018/3
_shelx_space_group_comment
;
The symmetry employed for this shelxl refinement is uniquely defined
by the following loop, which should always be used as a source of
symmetry information in preference to the above space-group names.
They are only intended as comments.
;
_shelx_estimated_absorpt_t_max 0.693
_shelx_estimated_absorpt_t_min 0.438
_olex2_refinement_description
;
1. Fixed Uiso
 At 1.2 times of:
  All C(H) groups
 At 1.5 times of:
  All C(H,H,H) groups
2.a Ternary CH refined with riding coordinates:
 C1(H1)
2.b Aromatic/amide H refined with riding coordinates:
 C19(H19), C18(H18), C3(H3), C9(H9), C10(H10), C6(H6), C11(H11), C15(H15),
 C4(H4), C5(H5), C16(H16), C12(H12)
2.c Idealised Me refined as rotating group:
 C20(H20A,H20B,H20C)
;
_olex2_submission_special_instructions 'No special instructions were received'

loop_
_space_group_symop_operation_xyz
'x, y, z'
'-x, y+1/2, -z+1/2'
'-x, -y, -z'
'x, -y-1/2, z-1/2'

loop_
_atom_site_label
_atom_site_type_symbol
_atom_site_fract_x
_atom_site_fract_y
_atom_site_fract_z
_atom_site_U_iso_or_equiv
_atom_site_adp_type
_atom_site_occupancy
_atom_site_site_symmetry_order
_atom_site_calc_flag
_atom_site_refinement_flags_posn
_atom_site_refinement_flags_adp
_atom_site_refinement_flags_occupancy
_atom_site_disorder_assembly
_atom_site_disorder_group
S1 S 0.47627(4) 0.58962(7) 0.65196(2) 0.01559(17) Uani 1 1 d . . . . .
O3 O 0.46989(13) 0.8532(2) 0.64212(4) 0.0208(3) Uani 1 1 d . . . . .
O1 O 0.58200(13) 0.8283(2) 0.55548(4) 0.0196(3) Uani 1 1 d . . . . .
O2 O 0.33631(13) 0.4634(2) 0.65993(4) 0.0206(3) Uani 1 1 d . . . . .
C7 C 0.71239(19) 0.7383(3) 0.57718(5) 0.0177(4) Uani 1 1 d . . . . .
C1 C 0.55569(19) 0.4246(3) 0.61043(5) 0.0164(4) Uani 1 1 d . . . . .
H1 H 0.567172 0.242257 0.616845 0.020 Uiso 1 1 calc R U . . .
C2 C 0.70803(19) 0.5346(3) 0.60285(5) 0.0171(4) Uani 1 1 d . . . . .
C14 C 0.60846(19) 0.5512(3) 0.69446(5) 0.0164(4) Uani 1 1 d . . . . .
C19 C 0.59479(19) 0.3445(3) 0.71920(5) 0.0191(4) Uani 1 1 d . . . . .
H19 H 0.522003 0.216800 0.711993 0.023 Uiso 1 1 calc R U . . .
C13 C 0.44176(19) 0.4607(3) 0.57459(5) 0.0168(4) Uani 1 1 d . . . . .
C8 C 0.45894(19) 0.6653(3) 0.54961(5) 0.0176(4) Uani 1 1 d . . . . .
C18 C 0.6894(2) 0.3279(3) 0.75465(5) 0.0200(4) Uani 1 1 d . . . . .
H18 H 0.681996 0.185847 0.771491 0.024 Uiso 1 1 calc R U . . .
C17 C 0.79492(19) 0.5157(3) 0.76593(5) 0.0203(4) Uani 1 1 d . . . . .
C3 C 0.8458(2) 0.4434(3) 0.62133(5) 0.0205(4) Uani 1 1 d . . . . .
H3 H 0.844847 0.301621 0.638485 0.025 Uiso 1 1 calc R U . . .
C9 C 0.3541(2) 0.7146(3) 0.51698(5) 0.0197(4) Uani 1 1 d . . . . .
H9 H 0.366667 0.855766 0.500281 0.024 Uiso 1 1 calc R U . . .
C10 C 0.2308(2) 0.5537(3) 0.50928(5) 0.0214(4) Uani 1 1 d . . . . .
H10 H 0.157445 0.586309 0.487308 0.026 Uiso 1 1 calc R U . . .
C6 C 0.8491(2) 0.8592(4) 0.57142(5) 0.0221(4) Uani 1 1 d . . . . .
H6 H 0.849902 1.002727 0.554645 0.027 Uiso 1 1 calc R U . . .
C11 C 0.2134(2) 0.3448(4) 0.53340(5) 0.0224(4) Uani 1 1 d . . . . .
H11 H 0.129625 0.233759 0.527536 0.027 Uiso 1 1 calc R U . . .
C15 C 0.7172(2) 0.7355(3) 0.70416(5) 0.0197(4) Uani 1 1 d . . . . .
H15 H 0.728612 0.872431 0.686511 0.024 Uiso 1 1 calc R U . . .
C4 C 0.9841(2) 0.5571(4) 0.61498(5) 0.0237(4) Uani 1 1 d . . . . .
H4 H 1.077561 0.491711 0.627253 0.028 Uiso 1 1 calc R U . . .
C5 C 0.9848(2) 0.7672(4) 0.59056(6) 0.0251(4) Uani 1 1 d . . . . .
H5 H 1.078923 0.848929 0.586877 0.030 Uiso 1 1 calc R U . . .
C16 C 0.8091(2) 0.7171(3) 0.73996(5) 0.0215(4) Uani 1 1 d . . . . .
H16 H 0.882890 0.843803 0.746890 0.026 Uiso 1 1 calc R U . . .
C12 C 0.3182(2) 0.2991(3) 0.56595(5) 0.0194(4) Uani 1 1 d . . . . .
H12 H 0.305948 0.157013 0.582482 0.023 Uiso 1 1 calc R U . . .
C20 C 0.8867(2) 0.5049(4) 0.80603(5) 0.0271(4) Uani 1 1 d . . . . .
H20A H 0.821809 0.554916 0.827131 0.041 Uiso 1 1 calc R U . . .
H20B H 0.974262 0.619170 0.805989 0.041 Uiso 1 1 calc R U . . .
H20C H 0.923721 0.333615 0.811095 0.041 Uiso 1 1 calc R U . . .

loop_
_atom_site_aniso_label
_atom_site_aniso_U_11
_atom_site_aniso_U_22
_atom_site_aniso_U_33
_atom_site_aniso_U_23
_atom_site_aniso_U_13
_atom_site_aniso_U_12
S1 0.0154(3) 0.0161(3) 0.0153(3) 0.00092(14) 0.00111(17) 0.00065(14)
O3 0.0258(7) 0.0164(6) 0.0202(6) 0.0017(5) 0.0017(5) 0.0041(5)
O1 0.0179(6) 0.0193(6) 0.0213(6) 0.0043(5) -0.0004(5) -0.0022(5)
O2 0.0156(6) 0.0268(7) 0.0196(6) 0.0005(5) 0.0023(5) -0.0020(5)
C7 0.0172(8) 0.0190(8) 0.0169(8) -0.0026(7) 0.0012(6) 0.0016(7)
C1 0.0171(8) 0.0150(8) 0.0169(8) -0.0003(6) 0.0012(7) 0.0013(6)
C2 0.0186(8) 0.0179(8) 0.0147(8) -0.0040(6) 0.0014(6) 0.0003(7)
C14 0.0162(8) 0.0172(8) 0.0161(8) -0.0004(6) 0.0036(6) 0.0013(6)
C19 0.0186(8) 0.0186(8) 0.0205(8) 0.0002(7) 0.0033(7) -0.0002(7)
C13 0.0163(8) 0.0175(8) 0.0168(8) -0.0015(7) 0.0028(6) 0.0028(7)
C8 0.0165(8) 0.0185(8) 0.0180(8) -0.0025(7) 0.0029(7) -0.0001(7)
C18 0.0220(9) 0.0212(9) 0.0172(8) 0.0040(7) 0.0050(7) 0.0033(7)
C17 0.0186(8) 0.0256(9) 0.0167(8) -0.0030(7) 0.0026(7) 0.0053(7)
C3 0.0205(9) 0.0215(9) 0.0191(9) -0.0020(7) 0.0005(7) 0.0027(7)
C9 0.0217(9) 0.0203(9) 0.0172(8) 0.0015(7) 0.0028(7) 0.0039(7)
C10 0.0185(9) 0.0266(9) 0.0188(8) -0.0032(7) -0.0010(7) 0.0052(7)
C6 0.0237(9) 0.0240(9) 0.0191(9) -0.0017(7) 0.0036(7) -0.0052(7)
C11 0.0186(9) 0.0237(9) 0.0246(9) -0.0054(8) 0.0005(7) -0.0013(7)
C15 0.0208(9) 0.0181(8) 0.0207(9) 0.0019(7) 0.0042(7) -0.0015(7)
C4 0.0167(9) 0.0308(10) 0.0235(9) -0.0058(8) 0.0005(7) 0.0030(7)
C5 0.0181(9) 0.0328(10) 0.0248(9) -0.0068(8) 0.0039(7) -0.0059(7)
C16 0.0190(9) 0.0217(9) 0.0234(9) -0.0039(7) 0.0008(7) -0.0023(7)
C12 0.0186(8) 0.0185(9) 0.0215(9) -0.0017(7) 0.0034(7) 0.0000(7)
C20 0.0248(9) 0.0364(11) 0.0193(9) -0.0032(8) -0.0030(7) 0.0071(8)

loop_
_atom_type_symbol
_atom_type_description
_atom_type_scat_dispersion_real
_atom_type_scat_dispersion_imag
_atom_type_scat_source
C C 0.0181 0.0091 'International Tables Vol C Tables 4.2.6.8 and 6.1.1.4'
H H 0.0000 0.0000 'International Tables Vol C Tables 4.2.6.8 and 6.1.1.4'
O O 0.0492 0.0322 'International Tables Vol C Tables 4.2.6.8 and 6.1.1.4'
S S 0.3331 0.5567 'International Tables Vol C Tables 4.2.6.8 and 6.1.1.4'

loop_
_geom_angle_atom_site_label_1
_geom_angle_atom_site_label_2
_geom_angle_atom_site_label_3
_geom_angle
_geom_angle_site_symmetry_1
_geom_angle_site_symmetry_3
_geom_angle_publ_flag
O3 S1 C1 107.78(7) . . ?
O3 S1 C14 107.84(8) . . ?
O2 S1 O3 118.67(7) . . ?
O2 S1 C1 107.41(8) . . ?
O2 S1 C14 107.78(8) . . ?
C14 S1 C1 106.81(8) . . ?
C7 O1 C8 116.90(13) . . ?
O1 C7 C2 122.05(15) . . ?
O1 C7 C6 116.62(15) . . ?
C6 C7 C2 121.32(16) . . ?
S1 C1 H1 110.1 . . ?
C2 C1 S1 109.95(11) . . ?
C2 C1 H1 110.1 . . ?
C2 C1 C13 110.75(14) . . ?
C13 C1 S1 105.89(11) . . ?
C13 C1 H1 110.1 . . ?
C7 C2 C1 118.91(15) . . ?
C7 C2 C3 118.62(16) . . ?
C3 C2 C1 122.45(16) . . ?
C19 C14 S1 119.16(13) . . ?
C15 C14 S1 119.66(13) . . ?
C15 C14 C19 121.03(16) . . ?
C14 C19 H19 120.6 . . ?
C18 C19 C14 118.88(16) . . ?
C18 C19 H19 120.6 . . ?
C8 C13 C1 118.71(15) . . ?
C8 C13 C12 118.89(16) . . ?
C12 C13 C1 122.39(15) . . ?
O1 C8 C13 122.04(15) . . ?
O1 C8 C9 116.48(15) . . ?
C9 C8 C13 121.47(16) . . ?
C19 C18 H18 119.4 . . ?
C19 C18 C17 121.21(16) . . ?
C17 C18 H18 119.4 . . ?
C18 C17 C16 118.59(16) . . ?
C18 C17 C20 120.35(17) . . ?
C16 C17 C20 121.02(17) . . ?
C2 C3 H3 119.6 . . ?
C4 C3 C2 120.83(17) . . ?
C4 C3 H3 119.6 . . ?
C8 C9 H9 120.6 . . ?
C10 C9 C8 118.70(16) . . ?
C10 C9 H9 120.6 . . ?
C9 C10 H10 119.6 . . ?
C9 C10 C11 120.73(16) . . ?
C11 C10 H10 119.6 . . ?
C7 C6 H6 120.5 . . ?
C7 C6 C5 119.03(17) . . ?
C5 C6 H6 120.5 . . ?
C10 C11 H11 120.1 . . ?
C12 C11 C10 119.88(17) . . ?
C12 C11 H11 120.1 . . ?
C14 C15 H15 120.4 . . ?
C16 C15 C14 119.14(16) . . ?
C16 C15 H15 120.4 . . ?
C3 C4 H4 120.3 . . ?
C3 C4 C5 119.44(16) . . ?
C5 C4 H4 120.3 . . ?
C6 C5 H5 119.7 . . ?
C4 C5 C6 120.66(17) . . ?
C4 C5 H5 119.7 . . ?
C17 C16 H16 119.5 . . ?
C15 C16 C17 121.05(16) . . ?
C15 C16 H16 119.5 . . ?
C13 C12 H12 119.8 . . ?
C11 C12 C13 120.31(16) . . ?
C11 C12 H12 119.8 . . ?
C17 C20 H20A 109.5 . . ?
C17 C20 H20B 109.5 . . ?
C17 C20 H20C 109.5 . . ?
H20A C20 H20B 109.5 . . ?
H20A C20 H20C 109.5 . . ?
H20B C20 H20C 109.5 . . ?

loop_
_geom_bond_atom_site_label_1
_geom_bond_atom_site_label_2
_geom_bond_distance
_geom_bond_site_symmetry_2
_geom_bond_publ_flag
S1 O3 1.4447(13) . ?
S1 O2 1.4432(12) . ?
S1 C1 1.8313(17) . ?
S1 C14 1.7666(18) . ?
O1 C7 1.385(2) . ?
O1 C8 1.386(2) . ?
C7 C2 1.388(2) . ?
C7 C6 1.387(2) . ?
C1 H1 1.0000 . ?
C1 C2 1.499(2) . ?
C1 C13 1.505(2) . ?
C2 C3 1.395(2) . ?
C14 C19 1.390(2) . ?
C14 C15 1.388(2) . ?
C19 H19 0.9500 . ?
C19 C18 1.390(2) . ?
C13 C8 1.391(2) . ?
C13 C12 1.394(2) . ?
C8 C9 1.390(2) . ?
C18 H18 0.9500 . ?
C18 C17 1.393(3) . ?
C17 C16 1.394(3) . ?
C17 C20 1.504(2) . ?
C3 H3 0.9500 . ?
C3 C4 1.387(3) . ?
C9 H9 0.9500 . ?
C9 C10 1.386(3) . ?
C10 H10 0.9500 . ?
C10 C11 1.392(3) . ?
C6 H6 0.9500 . ?
C6 C5 1.390(3) . ?
C11 H11 0.9500 . ?
C11 C12 1.384(3) . ?
C15 H15 0.9500 . ?
C15 C16 1.388(2) . ?
C4 H4 0.9500 . ?
C4 C5 1.388(3) . ?
C5 H5 0.9500 . ?
C16 H16 0.9500 . ?
C12 H12 0.9500 . ?
C20 H20A 0.9800 . ?
C20 H20B 0.9800 . ?
C20 H20C 0.9800 . ?

loop_
_geom_torsion_atom_site_label_1
_geom_torsion_atom_site_label_2
_geom_torsion_atom_site_label_3
_geom_torsion_atom_site_label_4
_geom_torsion
_geom_torsion_site_symmetry_1
_geom_torsion_site_symmetry_2
_geom_torsion_site_symmetry_3
_geom_torsion_site_symmetry_4
_geom_torsion_publ_flag
S1 C1 C2 C7 -87.19(16) . . . . ?
S1 C1 C2 C3 91.35(17) . . . . ?
S1 C1 C13 C8 90.95(16) . . . . ?
S1 C1 C13 C12 -87.86(17) . . . . ?
S1 C14 C19 C18 -173.77(13) . . . . ?
S1 C14 C15 C16 172.85(13) . . . . ?
O3 S1 C1 C2 55.54(13) . . . . ?
O3 S1 C1 C13 -64.14(13) . . . . ?
O3 S1 C14 C19 155.31(13) . . . . ?
O3 S1 C14 C15 -20.27(16) . . . . ?
O1 C7 C2 C1 -6.2(2) . . . . ?
O1 C7 C2 C3 175.25(15) . . . . ?
O1 C7 C6 C5 -176.13(15) . . . . ?
O1 C8 C9 C10 178.57(15) . . . . ?
O2 S1 C1 C2 -175.52(11) . . . . ?
O2 S1 C1 C13 64.81(12) . . . . ?
O2 S1 C14 C19 26.08(16) . . . . ?
O2 S1 C14 C15 -149.51(14) . . . . ?
C7 O1 C8 C13 22.1(2) . . . . ?
C7 O1 C8 C9 -156.98(14) . . . . ?
C7 C2 C3 C4 1.5(3) . . . . ?
C7 C6 C5 C4 0.2(3) . . . . ?
C1 S1 C14 C19 -89.08(15) . . . . ?
C1 S1 C14 C15 95.34(15) . . . . ?
C1 C2 C3 C4 -177.07(15) . . . . ?
C1 C13 C8 O1 3.6(2) . . . . ?
C1 C13 C8 C9 -177.36(15) . . . . ?
C1 C13 C12 C11 177.76(15) . . . . ?
C2 C7 C6 C5 2.7(3) . . . . ?
C2 C1 C13 C8 -28.2(2) . . . . ?
C2 C1 C13 C12 152.99(15) . . . . ?
C2 C3 C4 C5 1.3(3) . . . . ?
C14 S1 C1 C2 -60.11(13) . . . . ?
C14 S1 C1 C13 -179.79(11) . . . . ?
C14 C19 C18 C17 1.1(2) . . . . ?
C14 C15 C16 C17 0.8(3) . . . . ?
C19 C14 C15 C16 -2.7(3) . . . . ?
C19 C18 C17 C16 -2.9(3) . . . . ?
C19 C18 C17 C20 174.76(16) . . . . ?
C13 C1 C2 C7 29.5(2) . . . . ?
C13 C1 C2 C3 -151.98(16) . . . . ?
C13 C8 C9 C10 -0.5(3) . . . . ?
C8 O1 C7 C2 -20.8(2) . . . . ?
C8 O1 C7 C6 157.95(15) . . . . ?
C8 C13 C12 C11 -1.0(2) . . . . ?
C8 C9 C10 C11 -0.9(3) . . . . ?
C18 C17 C16 C15 2.0(3) . . . . ?
C3 C4 C5 C6 -2.1(3) . . . . ?
C9 C10 C11 C12 1.3(3) . . . . ?
C10 C11 C12 C13 -0.3(3) . . . . ?
C6 C7 C2 C1 175.12(15) . . . . ?
C6 C7 C2 C3 -3.5(2) . . . . ?
C15 C14 C19 C18 1.8(3) . . . . ?
C12 C13 C8 O1 -177.56(14) . . . . ?
C12 C13 C8 C9 1.5(2) . . . . ?
C20 C17 C16 C15 -175.67(16) . . . . ?
